data_2235905
loop_
_publ_author_name
'Booysen, Irvin N.'
'Ismail, Muhammed B.'
'Akerman, Matthew P.'

_publ_section_title
;
 <i>N</i>-[(<i>E</i>)-Thiophen-2-ylmethylidene]-1,3-benzothiazol-2-amine
;
_journal_coeditor_code LH5495
_journal_issue 8
_journal_name_full 'Acta Crystallographica Section E'
_journal_page_first o2489
_journal_paper_doi 10.1107/S1600536812030498
_journal_volume 68
_journal_year 2012
_chemical_formula_iupac 'C12 H8 N2 S2'
_chemical_formula_moiety 'C12 H8 N2 S2'
_chemical_formula_sum 'C12 H8 N2 S2'
_chemical_formula_weight 244.32
_chemical_name_systematic
;
<i>N</i>-[(<i>E</i>)-Thiophen-2-ylmethylidene]-1,3-benzothiazol-2-amine
;
_space_group_IT_number 7
_symmetry_cell_setting monoclinic
_symmetry_space_group_name_Hall 'P -2yc'
_symmetry_space_group_name_H-M 'P 1 c 1'
_atom_sites_solution_hydrogens geom
_atom_sites_solution_primary direct
_atom_sites_solution_secondary difmap
_audit_creation_method SHELXL97
_cell_angle_alpha 90.00
_cell_angle_beta 100.367(2)
_cell_angle_gamma 90.00
_cell_formula_units_Z 2
_cell_length_a 10.7244(5)
_cell_length_b 4.6021(2)
_cell_length_c 11.1280(5)
_cell_measurement_reflns_used 7126
_cell_measurement_temperature 100(2)
_cell_measurement_theta_max 46.7
_cell_measurement_theta_min 1.9
_cell_volume 540.25(4)
_computing_cell_refinement 'SAINT (Bruker, 2010)'
_computing_data_collection 'APEX2 (Bruker, 2010)'
_computing_data_reduction 'SAINT (Bruker, 2010)'
_computing_molecular_graphics 'WinGX (Farrugia, 1999)'
_computing_publication_material 'publCIF (Westrip, 2010)'
_computing_structure_refinement 'SHELXL97 (Sheldrick, 2008)'
_computing_structure_solution 'SHELXS97 (Sheldrick, 2008)'
_diffrn_ambient_temperature 100(2)
_diffrn_measured_fraction_theta_full 0.983
_diffrn_measured_fraction_theta_max 0.983
_diffrn_measurement_device_type 'Bruker APEXII CCD'
_diffrn_measurement_method '\f and \w scans'
_diffrn_radiation_monochromator graphite
_diffrn_radiation_source 'fine-focus sealed tube'
_diffrn_radiation_type MoK\a
_diffrn_radiation_wavelength 0.71073
_diffrn_reflns_av_R_equivalents 0.0328
_diffrn_reflns_av_sigmaI/netI 0.0413
_diffrn_reflns_limit_h_max 21
_diffrn_reflns_limit_h_min -21
_diffrn_reflns_limit_k_max 9
_diffrn_reflns_limit_k_min -9
_diffrn_reflns_limit_l_max 22
_diffrn_reflns_limit_l_min -21
_diffrn_reflns_number 14476
_diffrn_reflns_theta_full 46.71
_diffrn_reflns_theta_max 46.71
_diffrn_reflns_theta_min 1.95
_diffrn_standards_decay_% 0
_diffrn_standards_interval_count 0
_diffrn_standards_interval_time 0
_diffrn_standards_number 0
_exptl_absorpt_coefficient_mu 0.461
_exptl_absorpt_correction_T_max 0.7492
_exptl_absorpt_correction_T_min 0.6250
_exptl_absorpt_correction_type multi-scan
_exptl_absorpt_process_details '(SADABS; Bruker, 2010)'
_exptl_crystal_colour yellow
_exptl_crystal_density_diffrn 1.502
_exptl_crystal_density_method 'not measured'
_exptl_crystal_description neelde
_exptl_crystal_F_000 252
_exptl_crystal_size_max 0.45
_exptl_crystal_size_mid 0.20
_exptl_crystal_size_min 0.12
_refine_diff_density_max 0.621
_refine_diff_density_min -0.363
_refine_ls_abs_structure_details 'Flack (1983), 2974 Friedel pairs'
_refine_ls_abs_structure_Flack 0.27(3)
_refine_ls_extinction_method none
_refine_ls_goodness_of_fit_ref 1.040
_refine_ls_hydrogen_treatment constr
_refine_ls_matrix_type full
_refine_ls_number_parameters 145
_refine_ls_number_reflns 7768
_refine_ls_number_restraints 2
_refine_ls_restrained_S_all 1.039
_refine_ls_R_factor_all 0.0375
_refine_ls_R_factor_gt 0.0333
_refine_ls_shift/su_max 0.001
_refine_ls_shift/su_mean 0.000
_refine_ls_structure_factor_coef Fsqd
_refine_ls_weighting_details 'calc w=1/[\s^2^(Fo^2^)+(0.0462P)^2^+0.0113P] where P=(Fo^2^+2Fc^2^)/3'
_refine_ls_weighting_scheme calc
_refine_ls_wR_factor_gt 0.0820
_refine_ls_wR_factor_ref 0.0847
_reflns_number_gt 7126
_reflns_number_total 7768
_reflns_threshold_expression I>2\s(I)
_cod_data_source_file lh5495.cif
_cod_data_source_block I
_cod_original_sg_symbol_H-M 'P c'
_cod_database_code 2235905
_cod_database_fobs_code 2235905

loop_
_symmetry_equiv_pos_as_xyz
'x, y, z'
'x, -y, z+1/2'

loop_
_atom_site_type_symbol
_atom_site_label
_atom_site_fract_x
_atom_site_fract_y
_atom_site_fract_z
_atom_site_U_iso_or_equiv
_atom_site_adp_type
_atom_site_calc_flag
_atom_site_refinement_flags
_atom_site_occupancy
_atom_site_symmetry_multiplicity
S S1 0.784499(18) 0.45575(5) 0.332022(16) 0.01350(4) Uani d . 1 1
S S2 0.443816(19) -0.29395(6) 0.120085(18) 0.01726(4) Uani d . 1 1
N N1 0.84951(6) 0.36879(17) 0.11966(6) 0.01280(9) Uani d . 1 1
N N2 0.66346(7) 0.11200(17) 0.15758(6) 0.01375(10) Uani d . 1 1
C C4 1.11614(8) 0.8815(2) 0.21064(8) 0.01636(12) Uani d . 1 1
H H4 1.1852 0.9670 0.1808 0.020 Uiso calc R 1 1
C C5 1.03822(8) 0.68618(19) 0.13798(7) 0.01428(11) Uani d . 1 1
H H5 1.0537 0.6364 0.0591 0.017 Uiso calc R 1 1
C C6 0.93578(7) 0.56279(17) 0.18281(7) 0.01178(10) Uani d . 1 1
C C7 0.76580(7) 0.29951(17) 0.18671(7) 0.01226(10) Uani d . 1 1
C C8 0.63195(8) 0.02760(18) 0.04564(7) 0.01376(11) Uani d . 1 1
H H8 0.6783 0.0935 -0.0142 0.017 Uiso calc R 1 1
C C9 0.52640(7) -0.16652(18) 0.01185(7) 0.01283(10) Uani d . 1 1
C C10 0.47648(8) -0.2709(2) -0.10331(8) 0.01632(12) Uani d . 1 1
H H10 0.5091 -0.2242 -0.1749 0.020 Uiso calc R 1 1
C C11 0.37091(9) -0.4557(2) -0.10202(9) 0.01923(14) Uani d . 1 1
H H11 0.3248 -0.5476 -0.1727 0.023 Uiso calc R 1 1
C C3 1.09458(8) 0.9554(2) 0.32807(9) 0.01656(12) Uani d . 1 1
H H3 1.1494 1.0901 0.3761 0.020 Uiso calc R 1 1
C C2 0.99466(8) 0.83477(19) 0.37474(7) 0.01491(11) Uani d . 1 1
H H2 0.9803 0.8841 0.4540 0.018 Uiso calc R 1 1
C C1 0.91594(7) 0.63843(17) 0.30119(7) 0.01210(10) Uani d . 1 1
C C12 0.34282(9) -0.4870(2) 0.01255(10) 0.01891(14) Uani d . 1 1
H H12 0.2750 -0.6026 0.0303 0.023 Uiso calc R 1 1

loop_
_atom_site_aniso_label
_atom_site_aniso_U_11
_atom_site_aniso_U_22
_atom_site_aniso_U_33
_atom_site_aniso_U_12
_atom_site_aniso_U_13
_atom_site_aniso_U_23
S1 0.01409(7) 0.01617(8) 0.01111(6) -0.00243(6) 0.00462(5) -0.00251(6)
S2 0.01686(8) 0.02164(9) 0.01432(7) -0.00281(7) 0.00559(6) 0.00148(6)
N1 0.0128(2) 0.0148(2) 0.0111(2) -0.00094(18) 0.00313(16) -0.00076(18)
N2 0.0137(2) 0.0151(3) 0.0127(2) -0.00233(19) 0.00298(17) -0.00149(18)
C4 0.0137(3) 0.0163(3) 0.0195(3) -0.0015(2) 0.0040(2) 0.0025(2)
C5 0.0129(2) 0.0164(3) 0.0143(2) -0.0002(2) 0.0044(2) 0.0016(2)
C6 0.0117(2) 0.0121(3) 0.0117(2) 0.00034(18) 0.00274(18) 0.00046(18)
C7 0.0132(2) 0.0131(3) 0.0107(2) -0.0009(2) 0.00263(18) -0.00112(19)
C8 0.0142(3) 0.0150(3) 0.0125(2) -0.0025(2) 0.0037(2) -0.0016(2)
C9 0.0126(2) 0.0142(3) 0.0122(2) -0.0008(2) 0.00370(19) -0.00131(19)
C10 0.0152(3) 0.0208(3) 0.0138(3) -0.0033(2) 0.0047(2) -0.0044(2)
C11 0.0140(3) 0.0229(4) 0.0211(3) -0.0032(3) 0.0041(2) -0.0073(3)
C3 0.0140(3) 0.0156(3) 0.0195(3) -0.0028(2) 0.0012(2) -0.0005(2)
C2 0.0147(3) 0.0147(3) 0.0151(3) -0.0013(2) 0.0020(2) -0.0022(2)
C1 0.0119(2) 0.0123(3) 0.0122(2) -0.00014(19) 0.00249(18) -0.00036(19)
C12 0.0143(3) 0.0185(3) 0.0249(4) -0.0031(2) 0.0062(3) -0.0015(3)

loop_
_atom_type_symbol
_atom_type_description
_atom_type_scat_dispersion_real
_atom_type_scat_dispersion_imag
_atom_type_scat_source
C C 0.0033 0.0016 'International Tables Vol C Tables 4.2.6.8 and 6.1.1.4'
H H 0.0000 0.0000 'International Tables Vol C Tables 4.2.6.8 and 6.1.1.4'
N N 0.0061 0.0033 'International Tables Vol C Tables 4.2.6.8 and 6.1.1.4'
S S 0.1246 0.1234 'International Tables Vol C Tables 4.2.6.8 and 6.1.1.4'

loop_
_geom_angle_atom_site_label_1
_geom_angle_atom_site_label_2
_geom_angle_atom_site_label_3
_geom_angle
C1 S1 C7 88.76(4)
C12 S2 C9 91.61(4)
C7 N1 C6 109.46(6)
C8 N2 C7 118.12(7)
C5 C4 C3 121.06(8)
C5 C4 H4 119.5
C3 C4 H4 119.5
C4 C5 C6 118.89(7)
C4 C5 H5 120.6
C6 C5 H5 120.6
N1 C6 C5 125.08(7)
N1 C6 C1 115.64(7)
C5 C6 C1 119.28(7)
N1 C7 N2 127.91(7)
N1 C7 S1 116.87(6)
N2 C7 S1 115.22(6)
N2 C8 C9 119.77(7)
N2 C8 H8 120.1
C9 C8 H8 120.1
C10 C9 C8 127.83(7)
C10 C9 S2 111.59(6)
C8 C9 S2 120.57(6)
C9 C10 C11 112.06(8)
C9 C10 H10 124.0
C11 C10 H10 124.0
C12 C11 C10 112.47(8)
C12 C11 H11 123.8
C10 C11 H11 123.8
C2 C3 C4 121.13(8)
C2 C3 H3 119.4
C4 C3 H3 119.4
C3 C2 C1 117.74(8)
C3 C2 H2 121.1
C1 C2 H2 121.1
C2 C1 C6 121.90(7)
C2 C1 S1 128.84(6)
C6 C1 S1 109.26(6)
C11 C12 S2 112.27(7)
C11 C12 H12 123.9
S2 C12 H12 123.9

loop_
_geom_bond_atom_site_label_1
_geom_bond_atom_site_label_2
_geom_bond_distance
S1 C1 1.7279(8)
S1 C7 1.7480(7)
S2 C12 1.7111(10)
S2 C9 1.7213(8)
N1 C7 1.3058(10)
N1 C6 1.3831(10)
N2 C8 1.2904(10)
N2 C7 1.3879(10)
C4 C5 1.3844(12)
C4 C3 1.4091(13)
C4 H4 0.9500
C5 C6 1.4055(11)
C5 H5 0.9500
C6 C1 1.4152(10)
C8 C9 1.4379(11)
C8 H8 0.9500
C9 C10 1.3830(11)
C10 C11 1.4183(13)
C10 H10 0.9500
C11 C12 1.3694(15)
C11 H11 0.9500
C3 C2 1.3880(12)
C3 H3 0.9500
C2 C1 1.3966(11)
C2 H2 0.9500
C12 H12 0.9500

loop_
_geom_hbond_atom_site_label_D
_geom_hbond_atom_site_label_H
_geom_hbond_atom_site_label_A
_geom_hbond_site_symmetry_A
_geom_hbond_distance_DH
_geom_hbond_distance_HA
_geom_hbond_distance_DA
_geom_hbond_angle_DHA
_geom_hbond_publ_flag
C11 H11 S2 2_544 0.95 2.922 3.5170(10) 121.90(10) yes

loop_
_geom_torsion_atom_site_label_1
_geom_torsion_atom_site_label_2
_geom_torsion_atom_site_label_3
_geom_torsion_atom_site_label_4
_geom_torsion
C3 C4 C5 C6 0.46(13)
C7 N1 C6 C5 -179.28(8)
C7 N1 C6 C1 0.46(10)
C4 C5 C6 N1 178.98(8)
C4 C5 C6 C1 -0.76(12)
C6 N1 C7 N2 179.97(8)
C6 N1 C7 S1 -1.01(9)
C8 N2 C7 N1 -12.23(13)
C8 N2 C7 S1 168.73(7)
C1 S1 C7 N1 1.00(7)
C1 S1 C7 N2 -179.84(6)
C7 N2 C8 C9 -179.96(7)
N2 C8 C9 C10 177.50(9)
N2 C8 C9 S2 -1.47(12)
C12 S2 C9 C10 0.10(8)
C12 S2 C9 C8 179.23(7)
C8 C9 C10 C11 -179.24(9)
S2 C9 C10 C11 -0.19(11)
C9 C10 C11 C12 0.20(13)
C5 C4 C3 C2 0.04(14)
C4 C3 C2 C1 -0.22(13)
C3 C2 C1 C6 -0.10(12)
C3 C2 C1 S1 -179.40(7)
N1 C6 C1 C2 -179.17(7)
C5 C6 C1 C2 0.60(12)
N1 C6 C1 S1 0.26(9)
C5 C6 C1 S1 -179.98(6)
C7 S1 C1 C2 178.73(8)
C7 S1 C1 C6 -0.64(6)
C10 C11 C12 S2 -0.12(12)
C9 S2 C12 C11 0.01(8)

loop_
_cod_related_entry_id
_cod_related_entry_database
_cod_related_entry_code
1 ChemSpider 7833374
